data_2208884
loop_
_publ_author_name
'Pl\/oger, Jane M.'
'Petersen, Bo M.'
'Bond, Andrew D.'
'Jeppesen, Jan O.'

_publ_section_title
;
 4,5-Bis(hydroxymethyl)-1,3-dithiole-2-thione
;
_journal_coeditor_code GH2005
_journal_issue 5
_journal_name_full 'Acta Crystallographica Section E'
_journal_page_first o2066
_journal_page_last o2068
_journal_paper_doi 10.1107/S1600536806014140
_journal_volume 62
_journal_year 2006
_chemical_formula_iupac 'C5 H6 O2 S3'
_chemical_formula_moiety 'C5 H6 O2 S3'
_chemical_formula_sum 'C5 H6 O2 S3'
_chemical_formula_weight 194.28
_chemical_name_systematic
;
4,5-Bis(hydroxymethyl)-1,3-dithiole-2-thione
;
_space_group_IT_number 15
_symmetry_cell_setting monoclinic
_symmetry_space_group_name_Hall '-C 2yc'
_symmetry_space_group_name_H-M 'C 1 2/c 1'
_atom_sites_solution_hydrogens geom
_atom_sites_solution_primary direct
_atom_sites_solution_secondary difmap
_cell_angle_alpha 90.00
_cell_angle_beta 101.558(2)
_cell_angle_gamma 90.00
_cell_formula_units_Z 8
_cell_length_a 13.7118(7)
_cell_length_b 8.9540(5)
_cell_length_c 12.8244(6)
_cell_measurement_reflns_used 4664
_cell_measurement_temperature 180(2)
_cell_measurement_theta_max 28.30
_cell_measurement_theta_min 2.73
_cell_volume 1542.59(14)
_computing_cell_refinement 'SAINT (Bruker, 2003)'
_computing_data_collection 'APEX2 (Bruker Nonius, 2004)'
_computing_data_reduction SAINT
_computing_molecular_graphics SHELXTL
_computing_publication_material SHELXTL
_computing_structure_refinement SHELXTL
_computing_structure_solution 'SHELXTL (Sheldrick, 2000)'
_diffrn_ambient_temperature 180(2)
_diffrn_measured_fraction_theta_full 0.990
_diffrn_measured_fraction_theta_max 0.985
_diffrn_measurement_device_type 'Bruker Nonius X8 APEX-II CCD area-detector'
_diffrn_measurement_method 'thin-slice \w and \f'
_diffrn_radiation_monochromator graphite
_diffrn_radiation_source 'fine-focus sealed tube'
_diffrn_radiation_type MoK\a
_diffrn_radiation_wavelength 0.71073
_diffrn_reflns_av_R_equivalents 0.0223
_diffrn_reflns_av_sigmaI/netI 0.0169
_diffrn_reflns_limit_h_max 18
_diffrn_reflns_limit_h_min -18
_diffrn_reflns_limit_k_max 11
_diffrn_reflns_limit_k_min -11
_diffrn_reflns_limit_l_max 17
_diffrn_reflns_limit_l_min -17
_diffrn_reflns_number 9611
_diffrn_reflns_theta_full 25.03
_diffrn_reflns_theta_max 28.33
_diffrn_reflns_theta_min 3.97
_diffrn_standards_number 0
_exptl_absorpt_coefficient_mu 0.893
_exptl_absorpt_correction_T_max 0.808
_exptl_absorpt_correction_T_min 0.713
_exptl_absorpt_correction_type multi-scan
_exptl_absorpt_process_details '(SADABS; Sheldrick, 2003)'
_exptl_crystal_colour yellow
_exptl_crystal_density_diffrn 1.673
_exptl_crystal_density_method 'not measured'
_exptl_crystal_description block
_exptl_crystal_F_000 800
_exptl_crystal_size_max 0.40
_exptl_crystal_size_mid 0.40
_exptl_crystal_size_min 0.25
_refine_diff_density_max 0.368
_refine_diff_density_min -0.358
_refine_ls_extinction_method none
_refine_ls_goodness_of_fit_ref 1.361
_refine_ls_hydrogen_treatment mixed
_refine_ls_matrix_type full
_refine_ls_number_parameters 107
_refine_ls_number_reflns 1894
_refine_ls_number_restraints 4
_refine_ls_restrained_S_all 1.360
_refine_ls_R_factor_all 0.0380
_refine_ls_R_factor_gt 0.0358
_refine_ls_shift/su_max 0.000
_refine_ls_shift/su_mean 0.000
_refine_ls_structure_factor_coef Fsqd
_refine_ls_weighting_details 'calc w = 1/[\s^2^(Fo^2^)+4.478P] where P=(Fo^2^+2Fc^2^)/3'
_refine_ls_weighting_scheme calc
_refine_ls_wR_factor_gt 0.0811
_refine_ls_wR_factor_ref 0.0816
_reflns_number_gt 1770
_reflns_number_total 1894
_reflns_threshold_expression I>2\s(I)
_cod_data_source_file gh2005.cif
_cod_data_source_block I
_cod_depositor_comments
;
The following automatic conversions were performed:
'_geom_bond_publ_flag' value 'N' changed to 'n' according to
'/home/saulius/struct/CIF-dictionaries/cif_core.dic' dictionary named
'cif_core.dic' version 2.4.1 from 2010-06-29 (18
times).

'_geom_angle_publ_flag' value 'N' changed to 'n' according to
'/home/saulius/struct/CIF-dictionaries/cif_core.dic' dictionary named
'cif_core.dic' version 2.4.1 from 2010-06-29 (29
times).

'_geom_torsion_publ_flag' value 'N' changed to 'n' according to
'/home/saulius/struct/CIF-dictionaries/cif_core.dic' dictionary named
'cif_core.dic' version 2.4.1 from 2010-06-29 (16
times).

'_geom_hbond_publ_flag' value 'Y' changed to 'y' according to
'/home/saulius/struct/CIF-dictionaries/cif_core.dic' dictionary named
'cif_core.dic' version 2.4.1 from 2010-06-29 (4 times).

Automatic conversion script
Id: cif_fix_enum 1527 2010-12-29 10:47:43Z saulius 

The following automatic conversions were performed:

'_geom_bond_publ_flag' value 'N' changed to 'n' according to
/home/saulius/struct/CIF-dictionaries/cif_core.dic dictionary named
'cif_core.dic' version 2.4.1 from 2010-06-29 (18
times).

'_geom_angle_publ_flag' value 'N' changed to 'n' according
to /home/saulius/struct/CIF-dictionaries/cif_core.dic dictionary
named 'cif_core.dic' version 2.4.1 from 2010-06-29 (29
times).

'_geom_torsion_publ_flag' value 'N' changed to 'n' according
to /home/saulius/struct/CIF-dictionaries/cif_core.dic dictionary
named 'cif_core.dic' version 2.4.1 from 2010-06-29 (16
times).

'_geom_hbond_publ_flag' value 'Y' changed to 'y' according
to /home/saulius/struct/CIF-dictionaries/cif_core.dic dictionary
named 'cif_core.dic' version 2.4.1 from 2010-06-29 (4 times).

Automatic conversion script
Id: cif_fix_values 1715 2011-07-08 13:25:40Z adriana 
;
_cod_original_sg_symbol_H-M 'C 2/c'
_cod_database_code 2208884
_cod_database_fobs_code 2208884

loop_
_symmetry_equiv_pos_as_xyz
'x, y, z'
'-x, y, -z+1/2'
'x+1/2, y+1/2, z'
'-x+1/2, y+1/2, -z+1/2'
'-x, -y, -z'
'x, -y, z-1/2'
'-x+1/2, -y+1/2, -z'
'x+1/2, -y+1/2, z-1/2'

loop_
_atom_site_type_symbol
_atom_site_label
_atom_site_fract_x
_atom_site_fract_y
_atom_site_fract_z
_atom_site_U_iso_or_equiv
_atom_site_adp_type
_atom_site_calc_flag
_atom_site_refinement_flags
_atom_site_occupancy
S S1 0.14590(5) 0.38317(8) 0.24303(5) 0.03210(17) Uani d . 1
S S2 0.15611(5) 0.09859(7) 0.36370(5) 0.02467(15) Uani d . 1
S S3 0.09424(5) 0.36650(7) 0.45806(5) 0.02393(15) Uani d . 1
O O1 0.16457(14) -0.1796(2) 0.46833(17) 0.0339(4) Uani d D 1
H H1A 0.112(2) -0.224(5) 0.439(4) 0.013(12) Uiso d PD 0.50
H H1B 0.216(3) -0.232(6) 0.487(5) 0.021(14) Uiso d PD 0.50
O O2 0.00016(13) 0.3106(2) 0.64392(14) 0.0251(4) Uani d D 1
H H2A -0.051(2) 0.264(5) 0.614(4) 0.021(14) Uiso d PD 0.50
H H2B -0.010(4) 0.335(6) 0.704(2) 0.032(16) Uiso d PD 0.50
C C1 0.13284(16) 0.2884(3) 0.34943(18) 0.0220(5) Uani d . 1
C C2 0.13354(16) 0.0809(3) 0.49215(18) 0.0209(4) Uani d . 1
C C3 0.10530(17) 0.2053(3) 0.53584(18) 0.0211(4) Uani d . 1
C C4 0.15319(19) -0.0700(3) 0.5445(2) 0.0282(5) Uani d . 1
H H4A 0.2144 -0.0653 0.6005 0.034 Uiso calc R 1
H H4B 0.0971 -0.0976 0.5786 0.034 Uiso calc R 1
C C5 0.08511(19) 0.2197(3) 0.64586(19) 0.0269(5) Uani d . 1
H H5A 0.0737 0.1196 0.6739 0.032 Uiso calc R 1
H H5B 0.1435 0.2648 0.6934 0.032 Uiso calc R 1

loop_
_atom_site_aniso_label
_atom_site_aniso_U_11
_atom_site_aniso_U_22
_atom_site_aniso_U_33
_atom_site_aniso_U_12
_atom_site_aniso_U_13
_atom_site_aniso_U_23
S1 0.0372(4) 0.0364(4) 0.0231(3) 0.0015(3) 0.0071(3) 0.0077(3)
S2 0.0277(3) 0.0242(3) 0.0226(3) 0.0025(2) 0.0061(2) -0.0037(2)
S3 0.0285(3) 0.0220(3) 0.0214(3) 0.0065(2) 0.0051(2) 0.0010(2)
O1 0.0317(10) 0.0231(9) 0.0429(11) 0.0018(8) -0.0022(9) -0.0077(8)
O2 0.0260(9) 0.0257(9) 0.0250(9) 0.0027(7) 0.0081(7) -0.0055(7)
C1 0.0187(10) 0.0254(12) 0.0207(11) 0.0010(9) 0.0010(8) 0.0009(9)
C2 0.0187(10) 0.0235(11) 0.0199(11) -0.0001(9) 0.0019(8) 0.0001(9)
C3 0.0200(10) 0.0230(11) 0.0198(11) 0.0036(9) 0.0031(8) 0.0024(9)
C4 0.0304(13) 0.0210(12) 0.0321(13) 0.0036(10) 0.0036(10) 0.0023(10)
C5 0.0292(12) 0.0311(13) 0.0211(12) 0.0082(10) 0.0067(9) 0.0023(9)

loop_
_atom_type_symbol
_atom_type_description
_atom_type_scat_dispersion_real
_atom_type_scat_dispersion_imag
_atom_type_scat_source
C C 0.0033 0.0016 'International Tables Vol C Tables 4.2.6.8 and 6.1.1.4'
H H 0.0000 0.0000 'International Tables Vol C Tables 4.2.6.8 and 6.1.1.4'
O O 0.0106 0.0060 'International Tables Vol C Tables 4.2.6.8 and 6.1.1.4'
S S 0.1246 0.1234 'International Tables Vol C Tables 4.2.6.8 and 6.1.1.4'

loop_
_geom_angle_atom_site_label_1
_geom_angle_atom_site_label_2
_geom_angle_atom_site_label_3
_geom_angle
_geom_angle_publ_flag
C1 S2 C2 97.18(11) n
C1 S3 C3 96.90(11) n
C4 O1 H1A 116(3) n
C4 O1 H1B 113(4) n
H1A O1 H1B 117(5) n
C5 O2 H2A 109(4) n
C5 O2 H2B 115(4) n
H2A O2 H2B 105(6) n
S1 C1 S2 123.01(14) n
S1 C1 S3 124.02(15) n
S2 C1 S3 112.97(13) n
C3 C2 C4 126.8(2) n
C3 C2 S2 116.18(18) n
C4 C2 S2 116.88(17) n
C2 C3 C5 126.2(2) n
C2 C3 S3 116.66(18) n
C5 C3 S3 117.13(18) n
O1 C4 C2 110.4(2) n
O1 C4 H4A 109.6 n
C2 C4 H4A 109.6 n
O1 C4 H4B 109.6 n
C2 C4 H4B 109.6 n
H4A C4 H4B 108.1 n
O2 C5 C3 109.87(19) n
O2 C5 H5A 109.7 n
C3 C5 H5A 109.7 n
O2 C5 H5B 109.7 n
C3 C5 H5B 109.7 n
H5A C5 H5B 108.2 n

loop_
_geom_bond_atom_site_label_1
_geom_bond_atom_site_label_2
_geom_bond_distance
_geom_bond_publ_flag
S1 C1 1.647(2) n
S2 C1 1.732(2) n
S2 C2 1.743(2) n
S3 C1 1.734(2) n
S3 C3 1.744(2) n
O1 C4 1.415(3) n
O1 H1A 0.840(10) n
O1 H1B 0.840(10) n
O2 C5 1.417(3) n
O2 H2A 0.840(10) n
O2 H2B 0.850(10) n
C2 C3 1.338(3) n
C2 C4 1.509(3) n
C3 C5 1.497(3) n
C4 H4A 0.990 n
C4 H4B 0.990 n
C5 H5A 0.990 n
C5 H5B 0.990 n

loop_
_geom_hbond_atom_site_label_D
_geom_hbond_atom_site_label_H
_geom_hbond_atom_site_label_A
_geom_hbond_site_symmetry_A
_geom_hbond_distance_DH
_geom_hbond_distance_HA
_geom_hbond_distance_DA
_geom_hbond_angle_DHA
_geom_hbond_publ_flag
O1 H1B O1 7_546 0.840(10) 1.804(13) 2.641(4) 172(6) y
O1 H1A O2 5_556 0.840(10) 1.856(13) 2.692(3) 171(5) y
O2 H2A O1 5_556 0.840(10) 1.856(13) 2.692(3) 171(5) y
O2 H2B O2 2_556 0.840(10) 1.93(3) 2.722(3) 154(6) y

loop_
_geom_torsion_atom_site_label_1
_geom_torsion_atom_site_label_2
_geom_torsion_atom_site_label_3
_geom_torsion_atom_site_label_4
_geom_torsion
_geom_torsion_publ_flag
C2 S2 C1 S1 177.24(15) n
C2 S2 C1 S3 -3.01(15) n
C3 S3 C1 S1 -177.07(16) n
C3 S3 C1 S2 3.19(15) n
C1 S2 C2 C3 1.6(2) n
C1 S2 C2 C4 -175.17(18) n
C4 C2 C3 C5 -1.4(4) n
S2 C2 C3 C5 -177.77(19) n
C4 C2 C3 S3 176.83(19) n
S2 C2 C3 S3 0.4(3) n
C1 S3 C3 C2 -2.2(2) n
C1 S3 C3 C5 176.14(18) n
C3 C2 C4 O1 169.8(2) n
S2 C2 C4 O1 -13.8(3) n
C2 C3 C5 O2 -139.3(2) n
S3 C3 C5 O2 42.5(3) n
